data_7157385
loop_
_publ_author_name
'Liao, Ming-Hong'
'Zhang, Meng'
'Hu, Dai-Hui'
'Zhang, Rui-Han'
'Zhao, Yan'
'Liu, Shan-Shan'
'Li, Yun-Xia'
'Xiao, Wei-Lie'
'Tang, E.'

_publ_section_title
;
 Controlling the selectivity of an intramolecular Friedel-Crafts
 alkylation with alkenes using selenium under mild conditions.
;
_journal_issue 21
_journal_name_full 'Organic &amp; biomolecular chemistry'
_journal_page_first 4034
_journal_page_last 4045
_journal_paper_doi 10.1039/d0ob00257g
_journal_volume 18
_journal_year 2020
_chemical_formula_sum 'C26 H28 O5 Se'
_chemical_formula_weight 499.44
_space_group_IT_number 61
_space_group_name_Hall '-P 2ac 2ab'
_space_group_name_H-M_alt 'P b c a'
_symmetry_cell_setting orthorhombic
_symmetry_space_group_name_H-M 'P b c a'
_atom_sites_solution_hydrogens geom
_atom_sites_solution_primary direct
_atom_sites_solution_secondary difmap
_audit_creation_method SHELXL-97
_audit_update_record
;
2019-07-19 deposited with the CCDC.	2020-03-10 downloaded from the CCDC.
;
_cell_angle_alpha 90.00
_cell_angle_beta 90.00
_cell_angle_gamma 90.00
_cell_formula_units_Z 8
_cell_length_a 9.3459(8)
_cell_length_b 19.5855(17)
_cell_length_c 25.163(2)
_cell_measurement_reflns_used 4523
_cell_measurement_temperature 293(2)
_cell_measurement_theta_max 22.69
_cell_measurement_theta_min 2.55
_cell_volume 4605.9(7)
_computing_cell_refinement 'Bruker SMART'
_computing_data_collection 'Bruker SMART'
_computing_data_reduction 'Bruker SAINT'
_computing_molecular_graphics 'Bruker SHELXTL'
_computing_publication_material 'Bruker SHELXTL'
_computing_structure_refinement 'SHELXL-97 (Sheldrick, 1997)'
_computing_structure_solution 'SHELXS-97 (Sheldrick, 1990)'
_diffrn_ambient_temperature 293(2)
_diffrn_measured_fraction_theta_full 1.000
_diffrn_measured_fraction_theta_max 1.000
_diffrn_measurement_device_type 'CCD area detector'
_diffrn_measurement_method 'phi and omega scans'
_diffrn_radiation_monochromator graphite
_diffrn_radiation_source 'fine-focus sealed tube'
_diffrn_radiation_type MoK\a
_diffrn_radiation_wavelength 0.71073
_diffrn_reflns_av_R_equivalents 0.0492
_diffrn_reflns_av_sigmaI/netI 0.0367
_diffrn_reflns_limit_h_max 11
_diffrn_reflns_limit_h_min -10
_diffrn_reflns_limit_k_max 21
_diffrn_reflns_limit_k_min -23
_diffrn_reflns_limit_l_max 30
_diffrn_reflns_limit_l_min -30
_diffrn_reflns_number 24675
_diffrn_reflns_theta_full 25.15
_diffrn_reflns_theta_max 25.15
_diffrn_reflns_theta_min 1.62
_exptl_absorpt_coefficient_mu 1.666
_exptl_absorpt_correction_T_max 0.6527
_exptl_absorpt_correction_T_min 0.6178
_exptl_crystal_colour colourless
_exptl_crystal_density_diffrn 1.441
_exptl_crystal_density_method 'not measured'
_exptl_crystal_description block
_exptl_crystal_F_000 2064
_exptl_crystal_size_max 0.32
_exptl_crystal_size_mid 0.30
_exptl_crystal_size_min 0.28
_refine_diff_density_max 0.323
_refine_diff_density_min -0.467
_refine_diff_density_rms 0.047
_refine_ls_extinction_method none
_refine_ls_goodness_of_fit_ref 1.023
_refine_ls_hydrogen_treatment mixed
_refine_ls_matrix_type full
_refine_ls_number_parameters 293
_refine_ls_number_reflns 4114
_refine_ls_number_restraints 0
_refine_ls_restrained_S_all 1.023
_refine_ls_R_factor_all 0.0596
_refine_ls_R_factor_gt 0.0349
_refine_ls_shift/su_max 0.006
_refine_ls_shift/su_mean 0.000
_refine_ls_structure_factor_coef Fsqd
_refine_ls_weighting_details 'calc w=1/[\s^2^(Fo^2^)+(0.0484P)^2^+1.0062P] where P=(Fo^2^+2Fc^2^)/3'
_refine_ls_weighting_scheme calc
_refine_ls_wR_factor_gt 0.0857
_refine_ls_wR_factor_ref 0.0971
_reflns_number_gt 2890
_reflns_number_total 4114
_reflns_threshold_expression >2sigma(I)
_cod_data_source_file d0ob00257g3.cif
_cod_data_source_block 1_CCDC1
_cod_depositor_comments
;
The following automatic conversions were performed:

data item '_symmetry_cell_setting' value 'Orthorhombic' was changed
to 'orthorhombic' in accordance with the
/home/data/users/saulius/crontab/automatic-downloads/rss-feeds/RSC/lib/dictionaries/cif_core.dic
dictionary named 'cif_core.dic' version 2.4.2 last updated on
2011-04-26.

Automatic conversion script
Id: cif_fix_values 7556 2019-12-06 15:28:31Z antanas 

 Adding full bibliography for 7157384--7157385.cif.
;
_cod_original_cell_volume 4605.8(7)
_cod_original_sg_symbol_H-M 'Pbca '
_cod_database_code 7157385

loop_
_symmetry_equiv_pos_as_xyz
'x, y, z'
'-x+1/2, -y, z+1/2'
'-x, y+1/2, -z+1/2'
'x+1/2, -y+1/2, -z'
'-x, -y, -z'
'x-1/2, y, -z-1/2'
'x, -y-1/2, z-1/2'
'-x-1/2, y-1/2, z'

loop_
_atom_site_label
_atom_site_type_symbol
_atom_site_fract_x
_atom_site_fract_y
_atom_site_fract_z
_atom_site_U_iso_or_equiv
_atom_site_adp_type
_atom_site_occupancy
_atom_site_symmetry_multiplicity
_atom_site_calc_flag
_atom_site_refinement_flags
_atom_site_disorder_assembly
_atom_site_disorder_group
O1 O 0.4861(2) 0.19612(9) 0.47419(7) 0.0460(5) Uani 1 1 d . . .
O2 O 0.6519(2) 0.10626(11) 0.52853(7) 0.0523(5) Uani 1 1 d . . .
O3 O 0.7251(2) -0.01695(10) 0.48483(7) 0.0541(5) Uani 1 1 d . . .
O4 O 0.4851(2) 0.07621(10) 0.28030(7) 0.0505(5) Uani 1 1 d . . .
O5 O 0.1751(2) 0.27575(9) 0.35780(8) 0.0511(5) Uani 1 1 d . . .
Se1 Se 0.61451(3) 0.216636(16) 0.305397(14) 0.05769(14) Uani 1 1 d . . .
C1 C 0.4702(2) 0.12071(13) 0.39921(9) 0.0333(6) Uani 1 1 d . . .
C2 C 0.5252(3) 0.13561(12) 0.44971(10) 0.0350(6) Uani 1 1 d . . .
C3 C 0.6103(3) 0.08934(13) 0.47772(10) 0.0367(6) Uani 1 1 d . . .
C4 C 0.6435(3) 0.02636(13) 0.45500(10) 0.0395(6) Uani 1 1 d . . .
C5 C 0.5919(3) 0.01166(13) 0.40485(10) 0.0405(6) Uani 1 1 d . . .
H5 H 0.6156 -0.0298 0.3892 0.049 Uiso 1 1 calc R . .
C6 C 0.5054(3) 0.05732(13) 0.37706(10) 0.0373(6) Uani 1 1 d . . .
C7 C 0.4494(3) 0.03321(14) 0.32369(11) 0.0486(7) Uani 1 1 d . . .
H7A H 0.4869 -0.0121 0.3167 0.058 Uiso 1 1 calc R . .
H7B H 0.3460 0.0296 0.3257 0.058 Uiso 1 1 calc R . .
C8 C 0.3876(3) 0.13147(15) 0.27407(11) 0.0507(7) Uani 1 1 d . . .
H8A H 0.2907 0.1145 0.2783 0.061 Uiso 1 1 calc R . .
H8B H 0.3963 0.1495 0.2383 0.061 Uiso 1 1 calc R . .
C9 C 0.4128(3) 0.18854(15) 0.31353(10) 0.0407(6) Uani 1 1 d . . .
H9 H 0.3537 0.2272 0.3022 0.049 Uiso 1 1 calc R . .
C10 C 0.3761(2) 0.17442(13) 0.37260(10) 0.0345(6) Uani 1 1 d . . .
H10 H 0.3951 0.2172 0.3915 0.041 Uiso 1 1 calc R . .
C11 C 0.2155(3) 0.16044(13) 0.37968(9) 0.0357(6) Uani 1 1 d . . .
C12 C 0.1610(3) 0.09854(14) 0.39636(11) 0.0453(7) Uani 1 1 d . . .
H12 H 0.2242 0.0632 0.4041 0.054 Uiso 1 1 calc R . .
C13 C 0.0150(3) 0.08719(17) 0.40198(12) 0.0567(8) Uani 1 1 d . . .
H13 H -0.0185 0.0450 0.4135 0.068 Uiso 1 1 calc R . .
C14 C -0.0793(3) 0.13889(18) 0.39031(12) 0.0582(8) Uani 1 1 d . . .
H14 H -0.1773 0.1311 0.3924 0.070 Uiso 1 1 calc R . .
C15 C -0.0291(3) 0.20222(16) 0.37546(11) 0.0511(8) Uani 1 1 d . . .
H15 H -0.0931 0.2375 0.3687 0.061 Uiso 1 1 calc R . .
C16 C 0.1175(3) 0.21340(14) 0.37054(10) 0.0398(6) Uani 1 1 d . . .
C17 C 0.6022(3) 0.31413(16) 0.30628(10) 0.0439(7) Uani 1 1 d . . .
C18 C 0.4927(3) 0.35103(15) 0.32938(12) 0.0505(7) Uani 1 1 d . . .
H18 H 0.4171 0.3283 0.3456 0.061 Uiso 1 1 calc R . .
C19 C 0.4949(4) 0.42177(16) 0.32852(13) 0.0601(8) Uani 1 1 d . . .
H19 H 0.4196 0.4461 0.3435 0.072 Uiso 1 1 calc R . .
C20 C 0.6077(4) 0.45649(18) 0.30567(12) 0.0681(10) Uani 1 1 d . . .
H20 H 0.6096 0.5040 0.3056 0.082 Uiso 1 1 calc R . .
C21 C 0.7165(4) 0.4200(2) 0.28310(13) 0.0683(10) Uani 1 1 d . . .
H21 H 0.7929 0.4430 0.2676 0.082 Uiso 1 1 calc R . .
C22 C 0.7148(3) 0.34980(18) 0.28293(12) 0.0588(8) Uani 1 1 d . . .
H22 H 0.7895 0.3259 0.2671 0.071 Uiso 1 1 calc R . .
C23 C 0.5978(4) 0.24618(17) 0.47862(15) 0.0696(10) Uani 1 1 d . . .
H23A H 0.6805 0.2258 0.4947 0.104 Uiso 1 1 calc R . .
H23B H 0.5652 0.2835 0.5002 0.104 Uiso 1 1 calc R . .
H23C H 0.6223 0.2627 0.4439 0.104 Uiso 1 1 calc R . .
C24 C 0.8026(4) 0.1083(2) 0.53792(13) 0.0759(10) Uani 1 1 d . . .
H24A H 0.8383 0.0627 0.5419 0.114 Uiso 1 1 calc R . .
H24B H 0.8214 0.1338 0.5698 0.114 Uiso 1 1 calc R . .
H24C H 0.8493 0.1299 0.5084 0.114 Uiso 1 1 calc R . .
C25 C 0.7562(4) -0.08229(15) 0.46324(13) 0.0646(9) Uani 1 1 d . . .
H25A H 0.6686 -0.1066 0.4572 0.097 Uiso 1 1 calc R . .
H25B H 0.8149 -0.1074 0.4877 0.097 Uiso 1 1 calc R . .
H25C H 0.8063 -0.0770 0.4302 0.097 Uiso 1 1 calc R . .
C26 C 0.0813(3) 0.33189(16) 0.34996(14) 0.0638(9) Uani 1 1 d . . .
H26A H 0.0193 0.3226 0.3204 0.096 Uiso 1 1 calc R . .
H26B H 0.1363 0.3722 0.3428 0.096 Uiso 1 1 calc R . .
H26C H 0.0249 0.3388 0.3814 0.096 Uiso 1 1 calc R . .

loop_
_atom_site_aniso_label
_atom_site_aniso_U_11
_atom_site_aniso_U_22
_atom_site_aniso_U_33
_atom_site_aniso_U_23
_atom_site_aniso_U_13
_atom_site_aniso_U_12
O1 0.0481(11) 0.0404(11) 0.0496(11) -0.0112(9) -0.0023(9) 0.0047(9)
O2 0.0540(12) 0.0647(14) 0.0382(11) -0.0022(10) -0.0085(9) 0.0028(10)
O3 0.0606(13) 0.0459(13) 0.0556(12) 0.0097(9) -0.0115(10) 0.0150(10)
O4 0.0620(13) 0.0488(12) 0.0406(11) -0.0051(9) -0.0032(9) 0.0140(10)
O5 0.0383(10) 0.0404(12) 0.0745(14) 0.0041(10) 0.0010(10) 0.0097(9)
Se1 0.03819(18) 0.0540(2) 0.0809(3) 0.00841(16) 0.01705(15) 0.00973(14)
C1 0.0290(13) 0.0324(15) 0.0383(14) -0.0001(11) -0.0002(11) -0.0011(11)
C2 0.0319(13) 0.0328(15) 0.0404(15) -0.0031(12) 0.0029(11) -0.0009(11)
C3 0.0320(13) 0.0445(16) 0.0334(14) 0.0012(12) -0.0005(11) -0.0029(12)
C4 0.0362(14) 0.0379(16) 0.0445(16) 0.0079(12) -0.0028(12) 0.0018(12)
C5 0.0421(15) 0.0323(15) 0.0472(16) -0.0012(12) 0.0003(12) 0.0037(12)
C6 0.0370(14) 0.0346(16) 0.0403(14) -0.0014(12) -0.0024(12) 0.0007(12)
C7 0.0595(18) 0.0369(16) 0.0494(17) -0.0080(14) -0.0085(15) 0.0049(14)
C8 0.0585(18) 0.0536(19) 0.0399(16) 0.0016(13) -0.0085(14) 0.0121(15)
C9 0.0354(14) 0.0399(16) 0.0469(16) 0.0059(12) -0.0009(12) 0.0078(12)
C10 0.0321(13) 0.0323(15) 0.0391(14) -0.0013(11) 0.0010(11) 0.0035(11)
C11 0.0330(14) 0.0382(16) 0.0358(14) -0.0018(12) -0.0021(11) 0.0011(12)
C12 0.0407(15) 0.0426(18) 0.0525(17) -0.0011(14) 0.0010(13) -0.0004(13)
C13 0.0488(18) 0.056(2) 0.065(2) 0.0047(16) 0.0063(15) -0.0152(16)
C14 0.0348(16) 0.076(2) 0.063(2) 0.0001(17) 0.0029(14) -0.0064(16)
C15 0.0346(15) 0.062(2) 0.0572(18) -0.0010(15) -0.0022(13) 0.0069(14)
C16 0.0338(14) 0.0460(17) 0.0398(15) 0.0004(12) 0.0012(11) 0.0019(13)
C17 0.0396(15) 0.0531(18) 0.0390(15) 0.0041(13) -0.0016(13) -0.0014(14)
C18 0.0479(17) 0.0485(19) 0.0551(18) 0.0032(15) 0.0059(14) -0.0011(14)
C19 0.067(2) 0.049(2) 0.064(2) -0.0004(16) -0.0026(17) 0.0038(17)
C20 0.099(3) 0.050(2) 0.055(2) 0.0104(16) -0.012(2) -0.012(2)
C21 0.074(2) 0.076(3) 0.055(2) 0.0043(18) 0.0007(18) -0.032(2)
C22 0.0512(19) 0.072(2) 0.0533(18) -0.0011(17) 0.0056(15) -0.0116(17)
C23 0.078(2) 0.043(2) 0.087(3) -0.0154(18) -0.0109(19) -0.0090(18)
C24 0.066(2) 0.096(3) 0.065(2) -0.014(2) -0.0298(18) 0.006(2)
C25 0.077(2) 0.050(2) 0.067(2) 0.0111(16) 0.0002(17) 0.0281(17)
C26 0.0543(19) 0.050(2) 0.087(2) 0.0082(17) -0.0014(17) 0.0206(15)

loop_
_atom_type_symbol
_atom_type_description
_atom_type_scat_dispersion_real
_atom_type_scat_dispersion_imag
_atom_type_scat_source
C C 0.0033 0.0016 'International Tables Vol C Tables 4.2.6.8 and 6.1.1.4'
H H 0.0000 0.0000 'International Tables Vol C Tables 4.2.6.8 and 6.1.1.4'
O O 0.0106 0.0060 'International Tables Vol C Tables 4.2.6.8 and 6.1.1.4'
Se Se -0.0929 2.2259 'International Tables Vol C Tables 4.2.6.8 and 6.1.1.4'

loop_
_geom_angle_atom_site_label_1
_geom_angle_atom_site_label_2
_geom_angle_atom_site_label_3
_geom_angle
_geom_angle_site_symmetry_1
_geom_angle_site_symmetry_3
_geom_angle_publ_flag
C2 O1 C23 115.2(2) . . ?
C3 O2 C24 116.1(2) . . ?
C4 O3 C25 117.6(2) . . ?
C7 O4 C8 112.7(2) . . ?
C16 O5 C26 118.7(2) . . ?
C17 Se1 C9 102.70(11) . . ?
C6 C1 C2 117.4(2) . . ?
C6 C1 C10 124.9(2) . . ?
C2 C1 C10 117.7(2) . . ?
O1 C2 C3 118.8(2) . . ?
O1 C2 C1 119.0(2) . . ?
C3 C2 C1 122.1(2) . . ?
O2 C3 C4 122.1(2) . . ?
O2 C3 C2 118.3(2) . . ?
C4 C3 C2 119.6(2) . . ?
O3 C4 C5 124.6(2) . . ?
O3 C4 C3 116.6(2) . . ?
C5 C4 C3 118.8(2) . . ?
C4 C5 C6 121.8(2) . . ?
C4 C5 H5 119.1 . . ?
C6 C5 H5 119.1 . . ?
C5 C6 C1 120.4(2) . . ?
C5 C6 C7 116.4(2) . . ?
C1 C6 C7 123.2(2) . . ?
O4 C7 C6 114.5(2) . . ?
O4 C7 H7A 108.6 . . ?
C6 C7 H7A 108.6 . . ?
O4 C7 H7B 108.6 . . ?
C6 C7 H7B 108.6 . . ?
H7A C7 H7B 107.6 . . ?
O4 C8 C9 112.9(2) . . ?
O4 C8 H8A 109.0 . . ?
C9 C8 H8A 109.0 . . ?
O4 C8 H8B 109.0 . . ?
C9 C8 H8B 109.0 . . ?
H8A C8 H8B 107.8 . . ?
C8 C9 C10 117.6(2) . . ?
C8 C9 Se1 106.66(18) . . ?
C10 C9 Se1 111.12(17) . . ?
C8 C9 H9 107.0 . . ?
C10 C9 H9 107.0 . . ?
Se1 C9 H9 107.0 . . ?
C1 C10 C11 112.9(2) . . ?
C1 C10 C9 114.6(2) . . ?
C11 C10 C9 111.0(2) . . ?
C1 C10 H10 105.8 . . ?
C11 C10 H10 105.8 . . ?
C9 C10 H10 105.8 . . ?
C12 C11 C16 117.3(2) . . ?
C12 C11 C10 123.5(2) . . ?
C16 C11 C10 119.2(2) . . ?
C11 C12 C13 122.2(3) . . ?
C11 C12 H12 118.9 . . ?
C13 C12 H12 118.9 . . ?
C14 C13 C12 119.4(3) . . ?
C14 C13 H13 120.3 . . ?
C12 C13 H13 120.3 . . ?
C13 C14 C15 120.2(3) . . ?
C13 C14 H14 119.9 . . ?
C15 C14 H14 119.9 . . ?
C14 C15 C16 120.1(3) . . ?
C14 C15 H15 120.0 . . ?
C16 C15 H15 120.0 . . ?
O5 C16 C15 123.1(2) . . ?
O5 C16 C11 116.1(2) . . ?
C15 C16 C11 120.7(3) . . ?
C18 C17 C22 118.4(3) . . ?
C18 C17 Se1 124.9(2) . . ?
C22 C17 Se1 116.8(2) . . ?
C17 C18 C19 120.4(3) . . ?
C17 C18 H18 119.8 . . ?
C19 C18 H18 119.8 . . ?
C20 C19 C18 120.7(3) . . ?
C20 C19 H19 119.6 . . ?
C18 C19 H19 119.6 . . ?
C21 C20 C19 118.9(3) . . ?
C21 C20 H20 120.5 . . ?
C19 C20 H20 120.5 . . ?
C20 C21 C22 121.0(3) . . ?
C20 C21 H21 119.5 . . ?
C22 C21 H21 119.5 . . ?
C21 C22 C17 120.6(3) . . ?
C21 C22 H22 119.7 . . ?
C17 C22 H22 119.7 . . ?
O1 C23 H23A 109.5 . . ?
O1 C23 H23B 109.5 . . ?
H23A C23 H23B 109.5 . . ?
O1 C23 H23C 109.5 . . ?
H23A C23 H23C 109.5 . . ?
H23B C23 H23C 109.5 . . ?
O2 C24 H24A 109.5 . . ?
O2 C24 H24B 109.5 . . ?
H24A C24 H24B 109.5 . . ?
O2 C24 H24C 109.5 . . ?
H24A C24 H24C 109.5 . . ?
H24B C24 H24C 109.5 . . ?
O3 C25 H25A 109.5 . . ?
O3 C25 H25B 109.5 . . ?
H25A C25 H25B 109.5 . . ?
O3 C25 H25C 109.5 . . ?
H25A C25 H25C 109.5 . . ?
H25B C25 H25C 109.5 . . ?
O5 C26 H26A 109.5 . . ?
O5 C26 H26B 109.5 . . ?
H26A C26 H26B 109.5 . . ?
O5 C26 H26C 109.5 . . ?
H26A C26 H26C 109.5 . . ?
H26B C26 H26C 109.5 . . ?

loop_
_geom_bond_atom_site_label_1
_geom_bond_atom_site_label_2
_geom_bond_distance
_geom_bond_site_symmetry_2
_geom_bond_publ_flag
O1 C2 1.385(3) . ?
O1 C23 1.437(4) . ?
O2 C3 1.377(3) . ?
O2 C24 1.428(4) . ?
O3 C4 1.366(3) . ?
O3 C25 1.420(3) . ?
O4 C7 1.419(3) . ?
O4 C8 1.424(3) . ?
O5 C16 1.372(3) . ?
O5 C26 1.420(3) . ?
Se1 C17 1.913(3) . ?
Se1 C9 1.974(3) . ?
C1 C6 1.400(3) . ?
C1 C2 1.401(3) . ?
C1 C10 1.526(3) . ?
C2 C3 1.396(3) . ?
C3 C4 1.394(4) . ?
C4 C5 1.381(4) . ?
C5 C6 1.394(3) . ?
C5 H5 0.9300 . ?
C6 C7 1.517(4) . ?
C7 H7A 0.9700 . ?
C7 H7B 0.9700 . ?
C8 C9 1.514(4) . ?
C8 H8A 0.9700 . ?
C8 H8B 0.9700 . ?
C9 C10 1.550(3) . ?
C9 H9 0.9800 . ?
C10 C11 1.537(3) . ?
C10 H10 0.9800 . ?
C11 C12 1.380(4) . ?
C11 C16 1.402(3) . ?
C12 C13 1.390(4) . ?
C12 H12 0.9300 . ?
C13 C14 1.375(4) . ?
C13 H13 0.9300 . ?
C14 C15 1.378(4) . ?
C14 H14 0.9300 . ?
C15 C16 1.393(4) . ?
C15 H15 0.9300 . ?
C17 C18 1.381(4) . ?
C17 C22 1.393(4) . ?
C18 C19 1.386(4) . ?
C18 H18 0.9300 . ?
C19 C20 1.380(5) . ?
C19 H19 0.9300 . ?
C20 C21 1.366(5) . ?
C20 H20 0.9300 . ?
C21 C22 1.376(4) . ?
C21 H21 0.9300 . ?
C22 H22 0.9300 . ?
C23 H23A 0.9600 . ?
C23 H23B 0.9600 . ?
C23 H23C 0.9600 . ?
C24 H24A 0.9600 . ?
C24 H24B 0.9600 . ?
C24 H24C 0.9600 . ?
C25 H25A 0.9600 . ?
C25 H25B 0.9600 . ?
C25 H25C 0.9600 . ?
C26 H26A 0.9600 . ?
C26 H26B 0.9600 . ?
C26 H26C 0.9600 . ?

loop_
_geom_torsion_atom_site_label_1
_geom_torsion_atom_site_label_2
_geom_torsion_atom_site_label_3
_geom_torsion_atom_site_label_4
_geom_torsion
_geom_torsion_site_symmetry_1
_geom_torsion_site_symmetry_2
_geom_torsion_site_symmetry_3
_geom_torsion_site_symmetry_4
_geom_torsion_publ_flag
C23 O1 C2 C3 74.3(3) . . . . ?
C23 O1 C2 C1 -110.1(3) . . . . ?
C6 C1 C2 O1 -176.3(2) . . . . ?
C10 C1 C2 O1 3.4(3) . . . . ?
C6 C1 C2 C3 -0.8(4) . . . . ?
C10 C1 C2 C3 178.8(2) . . . . ?
C24 O2 C3 C4 61.8(4) . . . . ?
C24 O2 C3 C2 -121.9(3) . . . . ?
O1 C2 C3 O2 -0.3(3) . . . . ?
C1 C2 C3 O2 -175.8(2) . . . . ?
O1 C2 C3 C4 176.1(2) . . . . ?
C1 C2 C3 C4 0.6(4) . . . . ?
C25 O3 C4 C5 -1.6(4) . . . . ?
C25 O3 C4 C3 177.9(2) . . . . ?
O2 C3 C4 O3 -2.8(4) . . . . ?
C2 C3 C4 O3 -179.0(2) . . . . ?
O2 C3 C4 C5 176.8(2) . . . . ?
C2 C3 C4 C5 0.6(4) . . . . ?
O3 C4 C5 C6 178.0(2) . . . . ?
C3 C4 C5 C6 -1.5(4) . . . . ?
C4 C5 C6 C1 1.2(4) . . . . ?
C4 C5 C6 C7 -176.7(2) . . . . ?
C2 C1 C6 C5 -0.1(4) . . . . ?
C10 C1 C6 C5 -179.7(2) . . . . ?
C2 C1 C6 C7 177.7(2) . . . . ?
C10 C1 C6 C7 -1.9(4) . . . . ?
C8 O4 C7 C6 -84.7(3) . . . . ?
C5 C6 C7 O4 -123.1(3) . . . . ?
C1 C6 C7 O4 59.0(3) . . . . ?
C7 O4 C8 C9 77.8(3) . . . . ?
O4 C8 C9 C10 -70.0(3) . . . . ?
O4 C8 C9 Se1 55.5(3) . . . . ?
C17 Se1 C9 C8 136.00(18) . . . . ?
C17 Se1 C9 C10 -94.70(19) . . . . ?
C6 C1 C10 C11 82.0(3) . . . . ?
C2 C1 C10 C11 -97.7(3) . . . . ?
C6 C1 C10 C9 -46.5(3) . . . . ?
C2 C1 C10 C9 133.8(2) . . . . ?
C8 C9 C10 C1 66.3(3) . . . . ?
Se1 C9 C10 C1 -56.9(3) . . . . ?
C8 C9 C10 C11 -63.1(3) . . . . ?
Se1 C9 C10 C11 173.63(17) . . . . ?
C1 C10 C11 C12 -15.1(3) . . . . ?
C9 C10 C11 C12 115.2(3) . . . . ?
C1 C10 C11 C16 162.8(2) . . . . ?
C9 C10 C11 C16 -66.9(3) . . . . ?
C16 C11 C12 C13 2.7(4) . . . . ?
C10 C11 C12 C13 -179.4(3) . . . . ?
C11 C12 C13 C14 0.4(5) . . . . ?
C12 C13 C14 C15 -2.9(5) . . . . ?
C13 C14 C15 C16 2.1(5) . . . . ?
C26 O5 C16 C15 0.9(4) . . . . ?
C26 O5 C16 C11 -177.8(2) . . . . ?
C14 C15 C16 O5 -177.6(3) . . . . ?
C14 C15 C16 C11 1.1(4) . . . . ?
C12 C11 C16 O5 175.4(2) . . . . ?
C10 C11 C16 O5 -2.6(3) . . . . ?
C12 C11 C16 C15 -3.4(4) . . . . ?
C10 C11 C16 C15 178.6(2) . . . . ?
C9 Se1 C17 C18 24.1(3) . . . . ?
C9 Se1 C17 C22 -157.7(2) . . . . ?
C22 C17 C18 C19 0.8(4) . . . . ?
Se1 C17 C18 C19 179.0(2) . . . . ?
C17 C18 C19 C20 -1.4(5) . . . . ?
C18 C19 C20 C21 1.0(5) . . . . ?
C19 C20 C21 C22 0.0(5) . . . . ?
C20 C21 C22 C17 -0.6(5) . . . . ?
C18 C17 C22 C21 0.2(4) . . . . ?
Se1 C17 C22 C21 -178.2(2) . . . . ?
